data_7243808
loop_
_publ_author_name
'Adcock, Alyssa K.'
'Marwitz, Alexander C.'
'Sanz, Lulio A.'
'Lee Ayscue, R.'
'Bertke, Jeffery A.'
'Knope, Karah E.'

_publ_section_title
;
 Synthesis, structural characterization, and luminescence properties of
 heteroleptic bismuth-organic compounds
;
_journal_issue 46
_journal_name_full CrystEngComm
_journal_page_first 8183
_journal_page_last 8197
_journal_paper_doi 10.1039/D1CE01242H
_journal_volume 23
_journal_year 2021
_chemical_formula_moiety 'C23 H15 Bi Br2 F3 N3 O2 S'
_chemical_formula_sum 'C23 H15 Bi Br2 F3 N3 O2 S'
_chemical_formula_weight 823.24
_space_group_crystal_system monoclinic
_space_group_IT_number 15
_space_group_name_Hall '-C 2yc'
_space_group_name_H-M_alt 'C 1 2/c 1'
_atom_sites_solution_hydrogens geom
_audit_creation_method SHELXL-2018/3
_audit_update_record
;
2019-04-30 deposited with the CCDC.	2021-10-29 downloaded from the CCDC.
;
_cell_angle_alpha 90
_cell_angle_beta 96.0510(10)
_cell_angle_gamma 90
_cell_formula_units_Z 8
_cell_length_a 30.2542(14)
_cell_length_b 8.7876(4)
_cell_length_c 18.6371(8)
_cell_measurement_reflns_used 9862
_cell_measurement_temperature 100(2)
_cell_measurement_theta_max 26.43
_cell_measurement_theta_min 2.41
_cell_volume 4927.3(4)
_computing_cell_refinement 'SAINT V8.34A (Bruker, 2005)'
_computing_data_collection 'APEX2 V2014.9-0 (Bruker, 2014)'
_computing_data_reduction
; 
SAINT V8.34A, XPREP v2014/2, SADABS V2014/4 (Bruker, 2014) 
;
_computing_molecular_graphics 'ShelXle (Sheldrick, 2011)'
_computing_publication_material 'enCIFer V1.6.1. (IUCr, 2017)'
_computing_structure_refinement 'SHELXL-2018/3 (Sheldrick, 2018)'
_computing_structure_solution 'SHELXT 2014/5 (Sheldrick, 2014)'
_diffrn_ambient_temperature 100(2)
_diffrn_measured_fraction_theta_full 0.999
_diffrn_measured_fraction_theta_max 0.998
_diffrn_measurement_device 'Bruker D8 Quest/Photon 100'
_diffrn_measurement_method 'profile data from \f and \w scans'
_diffrn_radiation_monochromator 'multilayer mirrors'
_diffrn_radiation_source 'microfocus sealed tube'
_diffrn_radiation_type MoK\a
_diffrn_radiation_wavelength 0.71073
_diffrn_reflns_av_R_equivalents 0.0371
_diffrn_reflns_av_unetI/netI 0.0222
_diffrn_reflns_Laue_measured_fraction_full 0.999
_diffrn_reflns_Laue_measured_fraction_max 0.998
_diffrn_reflns_limit_h_max 36
_diffrn_reflns_limit_h_min -37
_diffrn_reflns_limit_k_max 10
_diffrn_reflns_limit_k_min -11
_diffrn_reflns_limit_l_max 23
_diffrn_reflns_limit_l_min -23
_diffrn_reflns_number 37438
_diffrn_reflns_point_group_measured_fraction_full 0.999
_diffrn_reflns_point_group_measured_fraction_max 0.998
_diffrn_reflns_theta_full 25.242
_diffrn_reflns_theta_max 26.429
_diffrn_reflns_theta_min 2.415
_exptl_absorpt_coefficient_mu 10.535
_exptl_absorpt_correction_T_max 0.6162
_exptl_absorpt_correction_T_min 0.2786
_exptl_absorpt_correction_type multi-scan
_exptl_absorpt_process_details 'SADABS V2014/4 (Bruker, 2014)'
_exptl_crystal_colour yellow
_exptl_crystal_density_diffrn 2.220
_exptl_crystal_density_method 'not measured'
_exptl_crystal_description 'thick needles'
_exptl_crystal_F_000 3088
_exptl_crystal_size_max 0.213
_exptl_crystal_size_mid 0.162
_exptl_crystal_size_min 0.073
_refine_diff_density_max 0.673
_refine_diff_density_min -1.062
_refine_diff_density_rms 0.114
_refine_ls_extinction_method none
_refine_ls_goodness_of_fit_ref 1.128
_refine_ls_hydrogen_treatment constr
_refine_ls_matrix_type full
_refine_ls_number_parameters 316
_refine_ls_number_reflns 5047
_refine_ls_number_restraints 0
_refine_ls_restrained_S_all 1.128
_refine_ls_R_factor_all 0.0229
_refine_ls_R_factor_gt 0.0185
_refine_ls_shift/su_max 0.004
_refine_ls_shift/su_mean 0.000
_refine_ls_structure_factor_coef Fsqd
_refine_ls_weighting_details 'w=1/[\s^2^(Fo^2^)+(0.0173P)^2^+7.0542P] where P=(Fo^2^+2Fc^2^)/3'
_refine_ls_weighting_scheme calc
_refine_ls_wR_factor_gt 0.0412
_refine_ls_wR_factor_ref 0.0425
_reflns_Friedel_coverage 0.000
_reflns_number_gt 4594
_reflns_number_total 5047
_reflns_threshold_expression 'I > 2\s(I)'
_cod_data_source_file d1ce01242h2.cif
_cod_data_source_block c2onc_a_CCDC1
_cod_depositor_comments 'Adding full bibliography for 7243803--7243808.cif.'
_cod_original_sg_symbol_H-M 'C 2/c'
_cod_database_code 7243808
_shelx_shelxl_version_number 2018/3
_shelx_space_group_comment
;
The symmetry employed for this shelxl refinement is uniquely defined
by the following loop, which should always be used as a source of
symmetry information in preference to the above space-group names.
They are only intended as comments.
;
_shelx_estimated_absorpt_t_min 0.213
_shelx_estimated_absorpt_t_max 0.513

loop_
_space_group_symop_operation_xyz
'x, y, z'
'-x, y, -z+1/2'
'x+1/2, y+1/2, z'
'-x+1/2, y+1/2, -z+1/2'
'-x, -y, -z'
'x, -y, z-1/2'
'-x+1/2, -y+1/2, -z'
'x+1/2, -y+1/2, z-1/2'

loop_
_atom_site_label
_atom_site_type_symbol
_atom_site_fract_x
_atom_site_fract_y
_atom_site_fract_z
_atom_site_U_iso_or_equiv
_atom_site_adp_type
_atom_site_occupancy
_atom_site_site_symmetry_order
_atom_site_calc_flag
_atom_site_refinement_flags_posn
_atom_site_refinement_flags_adp
_atom_site_refinement_flags_occupancy
_atom_site_disorder_assembly
_atom_site_disorder_group
Bi1 Bi 0.38141(2) 0.76494(2) 0.54613(2) 0.01533(4) Uani 1 1 d . . . . .
Br1 Br 0.40210(2) 0.99199(4) 0.64579(2) 0.02875(8) Uani 1 1 d . . . . .
Br2 Br 0.35619(2) 0.55354(3) 0.42868(2) 0.02191(7) Uani 1 1 d . . . . .
N11 N 0.46265(8) 0.7428(3) 0.52765(13) 0.0177(5) Uani 1 1 d . . . . .
N12 N 0.40557(8) 0.9334(3) 0.44858(12) 0.0171(5) Uani 1 1 d . . . . .
N13 N 0.32280(8) 0.9462(3) 0.49086(12) 0.0187(5) Uani 1 1 d . . . . .
C11 C 0.49051(9) 0.6522(3) 0.56902(15) 0.0209(6) Uani 1 1 d . . . . .
H11 H 0.480040 0.605086 0.609889 0.025 Uiso 1 1 calc R U . . .
C12 C 0.53373(9) 0.6243(3) 0.55494(16) 0.0217(6) Uani 1 1 d . . . . .
H12 H 0.552637 0.559988 0.585545 0.026 Uiso 1 1 calc R U . . .
C13 C 0.54872(10) 0.6923(4) 0.49520(16) 0.0236(7) Uani 1 1 d . . . . .
H13 H 0.578053 0.673774 0.483494 0.028 Uiso 1 1 calc R U . . .
C14 C 0.52077(10) 0.7869(3) 0.45286(17) 0.0233(7) Uani 1 1 d . . . . .
H14 H 0.530856 0.835214 0.411981 0.028 Uiso 1 1 calc R U . . .
C15 C 0.47761(9) 0.8121(3) 0.46996(15) 0.0185(6) Uani 1 1 d . . . . .
C16 C 0.44679(9) 0.9165(3) 0.42744(15) 0.0190(6) Uani 1 1 d . . . . .
C17 C 0.45962(10) 0.9973(4) 0.36840(16) 0.0244(7) Uani 1 1 d . . . . .
H17 H 0.488594 0.985014 0.353927 0.029 Uiso 1 1 calc R U . . .
C18 C 0.42986(10) 1.0942(4) 0.33176(16) 0.0260(7) Uani 1 1 d . . . . .
H18 H 0.438173 1.149524 0.291482 0.031 Uiso 1 1 calc R U . . .
C19 C 0.38800(10) 1.1120(4) 0.35296(16) 0.0247(7) Uani 1 1 d . . . . .
H19 H 0.367214 1.179051 0.327632 0.030 Uiso 1 1 calc R U . . .
C110 C 0.37663(9) 1.0299(3) 0.41233(15) 0.0190(6) Uani 1 1 d . . . . .
C111 C 0.33144(10) 1.0395(3) 0.43713(15) 0.0194(6) Uani 1 1 d . . . . .
C112 C 0.29911(10) 1.1374(3) 0.40494(17) 0.0248(7) Uani 1 1 d . . . . .
H112 H 0.306019 1.205534 0.368171 0.030 Uiso 1 1 calc R U . . .
C113 C 0.25708(10) 1.1349(4) 0.42663(17) 0.0265(7) Uani 1 1 d . . . . .
H113 H 0.234526 1.199370 0.404144 0.032 Uiso 1 1 calc R U . . .
C114 C 0.24798(10) 1.0380(3) 0.48123(16) 0.0229(7) Uani 1 1 d . . . . .
H114 H 0.219179 1.034651 0.497153 0.027 Uiso 1 1 calc R U . . .
C115 C 0.28171(10) 0.9459(3) 0.51232(16) 0.0220(7) Uani 1 1 d . . . . .
H115 H 0.275653 0.879640 0.550365 0.026 Uiso 1 1 calc R U . . .
S21 S 0.23134(2) 0.72190(9) 0.65825(4) 0.02210(16) Uani 1 1 d . . . . .
F21 F 0.45584(6) 0.5306(2) 0.77728(10) 0.0400(5) Uani 1 1 d . . . . .
F22 F 0.45477(5) 0.3537(2) 0.69817(9) 0.0258(4) Uani 1 1 d . . . . .
F23 F 0.41236(6) 0.3391(3) 0.78272(11) 0.0429(6) Uani 1 1 d . . . . .
O21 O 0.40790(6) 0.5700(3) 0.63156(11) 0.0267(5) Uani 1 1 d . . . . .
O22 O 0.32016(6) 0.6997(2) 0.61796(11) 0.0202(4) Uani 1 1 d . . . . .
C21 C 0.42909(9) 0.4350(3) 0.73703(16) 0.0209(6) Uani 1 1 d . . . . .
C22 C 0.39394(9) 0.5265(3) 0.69000(15) 0.0178(6) Uani 1 1 d . . . . .
C23 C 0.35390(9) 0.5515(3) 0.71612(15) 0.0172(6) Uani 1 1 d . . . . .
H23 H 0.349710 0.512152 0.762396 0.021 Uiso 1 1 calc R U . . .
C24 C 0.31815(9) 0.6333(3) 0.67778(15) 0.0166(6) Uani 1 1 d . . . . .
C25 C 0.27545(9) 0.6375(3) 0.70822(15) 0.0166(6) Uani 1 1 d . . . . .
C26 C 0.26255(8) 0.5753(3) 0.77229(14) 0.0147(6) Uani 1 1 d . . . . .
H26 H 0.281973 0.522634 0.807209 0.018 Uiso 1 1 calc R U . . .
C27 C 0.21733(10) 0.6011(4) 0.77803(17) 0.0251(7) Uani 1 1 d . . . . .
H27 H 0.202704 0.568383 0.817982 0.030 Uiso 1 1 calc R U . . .
C28 C 0.19639(9) 0.6780(4) 0.72046(17) 0.0232(7) Uani 1 1 d . . . . .
H28 H 0.165740 0.703979 0.715844 0.028 Uiso 1 1 calc R U . . .

loop_
_atom_site_aniso_label
_atom_site_aniso_U_11
_atom_site_aniso_U_22
_atom_site_aniso_U_33
_atom_site_aniso_U_23
_atom_site_aniso_U_13
_atom_site_aniso_U_12
Bi1 0.01176(6) 0.02132(7) 0.01315(6) 0.00223(4) 0.00243(4) -0.00191(4)
Br1 0.02900(17) 0.0386(2) 0.01978(15) -0.00746(13) 0.00780(13) -0.01296(14)
Br2 0.01621(14) 0.02678(17) 0.02247(15) -0.00330(12) 0.00083(12) 0.00283(12)
N11 0.0151(12) 0.0227(13) 0.0161(12) -0.0026(10) 0.0044(10) -0.0050(10)
N12 0.0197(12) 0.0173(13) 0.0144(12) -0.0019(10) 0.0025(10) -0.0054(10)
N13 0.0177(12) 0.0218(13) 0.0168(12) 0.0005(10) 0.0018(10) -0.0020(10)
C11 0.0178(14) 0.0275(17) 0.0173(15) -0.0015(12) 0.0013(12) -0.0001(13)
C12 0.0180(15) 0.0263(17) 0.0210(15) -0.0024(13) 0.0029(13) 0.0003(13)
C13 0.0173(15) 0.0274(17) 0.0276(17) -0.0075(14) 0.0093(13) -0.0021(13)
C14 0.0226(16) 0.0256(17) 0.0232(16) -0.0044(13) 0.0099(13) -0.0060(13)
C15 0.0203(15) 0.0203(15) 0.0157(14) -0.0059(12) 0.0051(12) -0.0057(12)
C16 0.0198(15) 0.0212(15) 0.0164(14) -0.0040(12) 0.0037(12) -0.0074(12)
C17 0.0260(16) 0.0286(18) 0.0198(15) -0.0013(13) 0.0078(13) -0.0084(14)
C18 0.0324(18) 0.0302(18) 0.0163(15) 0.0046(13) 0.0061(14) -0.0118(14)
C19 0.0273(16) 0.0261(17) 0.0197(15) 0.0044(13) -0.0019(13) -0.0070(13)
C110 0.0206(15) 0.0206(15) 0.0160(14) -0.0004(12) 0.0024(12) -0.0082(12)
C111 0.0221(15) 0.0180(15) 0.0175(14) -0.0017(12) -0.0001(12) -0.0025(12)
C112 0.0312(17) 0.0180(16) 0.0250(16) 0.0038(13) 0.0017(14) 0.0005(13)
C113 0.0283(17) 0.0207(16) 0.0293(17) -0.0022(13) -0.0029(14) 0.0079(13)
C114 0.0212(15) 0.0230(16) 0.0247(16) -0.0029(13) 0.0037(13) 0.0023(13)
C115 0.0232(16) 0.0240(17) 0.0191(15) -0.0003(12) 0.0027(13) -0.0018(13)
S21 0.0161(4) 0.0252(4) 0.0250(4) 0.0006(3) 0.0021(3) 0.0040(3)
F21 0.0294(10) 0.0489(13) 0.0378(11) -0.0193(10) -0.0142(9) 0.0114(9)
F22 0.0235(9) 0.0290(10) 0.0252(9) -0.0030(8) 0.0042(8) 0.0077(8)
F23 0.0287(10) 0.0624(15) 0.0401(12) 0.0326(11) 0.0151(9) 0.0188(10)
O21 0.0155(10) 0.0376(13) 0.0284(12) 0.0114(10) 0.0092(9) 0.0059(9)
O22 0.0159(10) 0.0263(11) 0.0186(11) 0.0057(9) 0.0026(9) -0.0011(9)
C21 0.0175(14) 0.0265(17) 0.0192(15) 0.0006(13) 0.0044(12) 0.0010(12)
C22 0.0191(14) 0.0186(15) 0.0159(14) 0.0006(12) 0.0021(12) -0.0033(12)
C23 0.0170(14) 0.0186(15) 0.0166(14) 0.0034(11) 0.0048(12) 0.0006(12)
C24 0.0155(14) 0.0171(15) 0.0175(15) -0.0026(12) 0.0028(12) -0.0030(11)
C25 0.0136(13) 0.0153(14) 0.0210(15) -0.0030(12) 0.0011(12) -0.0003(11)
C26 0.0112(13) 0.0216(15) 0.0114(13) 0.0003(11) 0.0009(11) 0.0041(11)
C27 0.0232(16) 0.0253(17) 0.0292(17) -0.0032(13) 0.0135(14) -0.0032(13)
C28 0.0130(14) 0.0248(17) 0.0326(18) -0.0078(14) 0.0060(13) 0.0015(12)

loop_
_atom_type_symbol
_atom_type_description
_atom_type_scat_dispersion_real
_atom_type_scat_dispersion_imag
_atom_type_scat_source
C C 0.0033 0.0016 'International Tables Vol C Tables 4.2.6.8 and 6.1.1.4'
H H 0.0000 0.0000 'International Tables Vol C Tables 4.2.6.8 and 6.1.1.4'
Bi Bi -4.1077 10.2566 'International Tables Vol C Tables 4.2.6.8 and 6.1.1.4'
Br Br -0.2901 2.4595 'International Tables Vol C Tables 4.2.6.8 and 6.1.1.4'
F F 0.0171 0.0103 'International Tables Vol C Tables 4.2.6.8 and 6.1.1.4'
N N 0.0061 0.0033 'International Tables Vol C Tables 4.2.6.8 and 6.1.1.4'
O O 0.0106 0.0060 'International Tables Vol C Tables 4.2.6.8 and 6.1.1.4'
S S 0.1246 0.1234 'International Tables Vol C Tables 4.2.6.8 and 6.1.1.4'

loop_
_geom_angle_atom_site_label_1
_geom_angle_atom_site_label_2
_geom_angle_atom_site_label_3
_geom_angle
_geom_angle_site_symmetry_1
_geom_angle_site_symmetry_3
_geom_angle_publ_flag
O21 Bi1 O22 72.16(7) . . ?
O21 Bi1 N12 142.44(7) . . ?
O22 Bi1 N12 145.35(7) . . ?
O21 Bi1 N13 152.49(7) . . ?
O22 Bi1 N13 80.34(7) . . ?
N12 Bi1 N13 65.03(7) . . ?
O21 Bi1 N11 77.01(7) . . ?
O22 Bi1 N11 148.69(7) . . ?
N12 Bi1 N11 65.49(8) . . ?
N13 Bi1 N11 130.22(8) . . ?
O21 Bi1 Br1 91.91(6) . . ?
O22 Bi1 Br1 86.13(5) . . ?
N12 Bi1 Br1 89.91(5) . . ?
N13 Bi1 Br1 85.29(5) . . ?
N11 Bi1 Br1 89.58(5) . . ?
O21 Bi1 Br2 94.90(6) . . ?
O22 Bi1 Br2 96.18(5) . . ?
N12 Bi1 Br2 84.55(5) . . ?
N13 Bi1 Br2 88.78(5) . . ?
N11 Bi1 Br2 91.71(5) . . ?
Br1 Bi1 Br2 173.190(10) . . ?
C11 N11 C15 118.7(3) . . ?
C11 N11 Bi1 121.92(19) . . ?
C15 N11 Bi1 119.02(19) . . ?
C110 N12 C16 119.5(2) . . ?
C110 N12 Bi1 120.67(18) . . ?
C16 N12 Bi1 119.52(19) . . ?
C111 N13 C115 118.8(3) . . ?
C111 N13 Bi1 120.49(18) . . ?
C115 N13 Bi1 120.61(19) . . ?
N11 C11 C12 123.1(3) . . ?
N11 C11 H11 118.5 . . ?
C12 C11 H11 118.5 . . ?
C13 C12 C11 118.3(3) . . ?
C13 C12 H12 120.9 . . ?
C11 C12 H12 120.9 . . ?
C14 C13 C12 119.4(3) . . ?
C14 C13 H13 120.3 . . ?
C12 C13 H13 120.3 . . ?
C13 C14 C15 119.9(3) . . ?
C13 C14 H14 120.0 . . ?
C15 C14 H14 120.0 . . ?
N11 C15 C14 120.6(3) . . ?
N11 C15 C16 117.4(2) . . ?
C14 C15 C16 121.9(3) . . ?
N12 C16 C17 120.9(3) . . ?
N12 C16 C15 117.4(2) . . ?
C17 C16 C15 121.7(3) . . ?
C18 C17 C16 119.1(3) . . ?
C18 C17 H17 120.5 . . ?
C16 C17 H17 120.5 . . ?
C17 C18 C19 120.3(3) . . ?
C17 C18 H18 119.8 . . ?
C19 C18 H18 119.8 . . ?
C18 C19 C110 118.8(3) . . ?
C18 C19 H19 120.6 . . ?
C110 C19 H19 120.6 . . ?
N12 C110 C19 121.4(3) . . ?
N12 C110 C111 116.7(2) . . ?
C19 C110 C111 121.8(3) . . ?
N13 C111 C112 121.1(3) . . ?
N13 C111 C110 117.0(3) . . ?
C112 C111 C110 121.9(3) . . ?
C113 C112 C111 119.6(3) . . ?
C113 C112 H112 120.2 . . ?
C111 C112 H112 120.2 . . ?
C112 C113 C114 119.4(3) . . ?
C112 C113 H113 120.3 . . ?
C114 C113 H113 120.3 . . ?
C113 C114 C115 118.4(3) . . ?
C113 C114 H114 120.8 . . ?
C115 C114 H114 120.8 . . ?
N13 C115 C114 122.6(3) . . ?
N13 C115 H115 118.7 . . ?
C114 C115 H115 118.7 . . ?
C28 S21 C25 92.07(14) . . ?
C22 O21 Bi1 131.45(18) . . ?
C24 O22 Bi1 133.96(18) . . ?
F22 C21 F23 107.0(2) . . ?
F22 C21 F21 106.8(2) . . ?
F23 C21 F21 106.6(2) . . ?
F22 C21 C22 112.4(2) . . ?
F23 C21 C22 114.1(2) . . ?
F21 C21 C22 109.4(2) . . ?
O21 C22 C23 130.1(3) . . ?
O21 C22 C21 112.1(2) . . ?
C23 C22 C21 117.8(2) . . ?
C22 C23 C24 123.7(3) . . ?
C22 C23 H23 118.1 . . ?
C24 C23 H23 118.1 . . ?
O22 C24 C23 124.7(3) . . ?
O22 C24 C25 117.1(2) . . ?
C23 C24 C25 118.2(2) . . ?
C26 C25 C24 130.9(3) . . ?
C26 C25 S21 111.1(2) . . ?
C24 C25 S21 117.9(2) . . ?
C27 C26 C25 111.3(3) . . ?
C27 C26 H26 124.4 . . ?
C25 C26 H26 124.4 . . ?
C28 C27 C26 113.3(3) . . ?
C28 C27 H27 123.3 . . ?
C26 C27 H27 123.3 . . ?
C27 C28 S21 112.3(2) . . ?
C27 C28 H28 123.9 . . ?
S21 C28 H28 123.9 . . ?

loop_
_geom_bond_atom_site_label_1
_geom_bond_atom_site_label_2
_geom_bond_distance
_geom_bond_site_symmetry_2
_geom_bond_publ_flag
Bi1 O21 2.417(2) . ?
Bi1 O22 2.4652(19) . ?
Bi1 N12 2.512(2) . ?
Bi1 N13 2.521(2) . ?
Bi1 N11 2.525(2) . ?
Bi1 Br1 2.7527(3) . ?
Bi1 Br2 2.9107(3) . ?
N11 C11 1.342(4) . ?
N11 C15 1.354(4) . ?
N12 C110 1.348(4) . ?
N12 C16 1.355(4) . ?
N13 C111 1.341(4) . ?
N13 C115 1.345(4) . ?
C11 C12 1.383(4) . ?
C11 H11 0.9500 . ?
C12 C13 1.382(4) . ?
C12 H12 0.9500 . ?
C13 C14 1.374(5) . ?
C13 H13 0.9500 . ?
C14 C15 1.394(4) . ?
C14 H14 0.9500 . ?
C15 C16 1.478(4) . ?
C16 C17 1.398(4) . ?
C17 C18 1.369(4) . ?
C17 H17 0.9500 . ?
C18 C19 1.375(4) . ?
C18 H18 0.9500 . ?
C19 C110 1.394(4) . ?
C19 H19 0.9500 . ?
C110 C111 1.491(4) . ?
C111 C112 1.390(4) . ?
C112 C113 1.374(4) . ?
C112 H112 0.9500 . ?
C113 C114 1.376(4) . ?
C113 H113 0.9500 . ?
C114 C115 1.381(4) . ?
C114 H114 0.9500 . ?
C115 H115 0.9500 . ?
S21 C28 1.694(3) . ?
S21 C25 1.713(3) . ?
F21 C21 1.340(3) . ?
F22 C21 1.326(3) . ?
F23 C21 1.335(3) . ?
O21 C22 1.268(3) . ?
O22 C24 1.266(3) . ?
C21 C22 1.533(4) . ?
C22 C23 1.370(4) . ?
C23 C24 1.426(4) . ?
C23 H23 0.9500 . ?
C24 C25 1.465(4) . ?
C25 C26 1.405(4) . ?
C26 C27 1.402(4) . ?
C26 H26 0.9500 . ?
C27 C28 1.366(4) . ?
C27 H27 0.9500 . ?
C28 H28 0.9500 . ?
